data_7049490
loop_
_publ_author_name
'Sudhakar, Kolanu'
'Mahammed, Atif'
'Fridman, Natalia'
'Gross, Zeev'

_publ_section_title
;
 Trifluoromethylation for affecting the structural, electronic and redox
 properties of cobalt corroles.
;
_journal_issue 15
_journal_name_full 'Dalton transactions (Cambridge, England : 2003)'
_journal_page_first 4798
_journal_page_last 4810
_journal_paper_doi 10.1039/c9dt00675c
_journal_volume 48
_journal_year 2019
_chemical_formula_moiety 'C49 H16 Co F21 N6, C6 H14'
_chemical_formula_sum 'C55 H30 Co F21 N6'
_chemical_formula_weight 1232.78
_chemical_name_common 'Gross107 (Sudhakar)'
_space_group_crystal_system monoclinic
_space_group_IT_number 14
_space_group_name_Hall '-P 2ybc'
_space_group_name_H-M_alt 'P 1 21/c 1'
_symmetry_space_group_name_Hall '-P 2ybc'
_symmetry_space_group_name_H-M 'P 1 21/c 1'
_atom_sites_solution_hydrogens geom
_audit_creation_method SHELXL-2018/3
_audit_update_record
;
2019-02-27 deposited with the CCDC.    2019-03-22 downloaded from the CCDC.
;
_cell_angle_alpha 90
_cell_angle_beta 122.051(6)
_cell_angle_gamma 90
_cell_formula_units_Z 4
_cell_length_a 14.295(4)
_cell_length_b 15.8010(19)
_cell_length_c 26.668(3)
_cell_measurement_reflns_used 7499
_cell_measurement_temperature 200(2)
_cell_measurement_theta_max 23.487
_cell_measurement_theta_min 1.572
_cell_volume 5105.5(17)
_computing_cell_refinement 'DENZO HKL2000 (Otwinowski & Minor 1997)'
_computing_data_collection 'Collect (Nonius, 2006)'
_computing_data_reduction 'DENZO HKL2000 (Otwinowski & Minor 1997)'
_computing_molecular_graphics 'Mercury 3.10.1'
_computing_structure_refinement 'SHELXL-2018/3 (Sheldrick, 2018)'
_computing_structure_solution 'SHELXL-2018/3 (Sheldrick, 2018)'
_diffrn_ambient_temperature 200(2)
_diffrn_detector_area_resol_mean 95
_diffrn_measured_fraction_theta_full 0.997
_diffrn_measured_fraction_theta_max 0.997
_diffrn_measurement_device_type 'Nonius KappaCCD'
_diffrn_measurement_method 'phi- and omega-scans'
_diffrn_radiation_monochromator graphite
_diffrn_radiation_source 'fine-focus sealed tube'
_diffrn_radiation_type MoK\a
_diffrn_radiation_wavelength 0.71073
_diffrn_reflns_av_R_equivalents 0.0780
_diffrn_reflns_av_unetI/netI 0.0656
_diffrn_reflns_Laue_measured_fraction_full 0.997
_diffrn_reflns_Laue_measured_fraction_max 0.997
_diffrn_reflns_limit_h_max 16
_diffrn_reflns_limit_h_min 0
_diffrn_reflns_limit_k_max 0
_diffrn_reflns_limit_k_min -17
_diffrn_reflns_limit_l_max 24
_diffrn_reflns_limit_l_min -29
_diffrn_reflns_number 7499
_diffrn_reflns_point_group_measured_fraction_full 0.997
_diffrn_reflns_point_group_measured_fraction_max 0.997
_diffrn_reflns_theta_full 23.487
_diffrn_reflns_theta_max 23.487
_diffrn_reflns_theta_min 1.572
_exptl_absorpt_coefficient_mu 0.459
_exptl_absorpt_correction_T_max 0.927
_exptl_absorpt_correction_T_min 0.843
_exptl_absorpt_correction_type multi-scan
_exptl_absorpt_process_details
; 
'HKL Denzo and Scalepack (Otwinowski & Minor 1997)'  
;
_exptl_crystal_colour violet
_exptl_crystal_density_diffrn 1.604
_exptl_crystal_density_method 'not measured'
_exptl_crystal_description prism
_exptl_crystal_F_000 2472
_exptl_crystal_size_max 0.330
_exptl_crystal_size_mid 0.180
_exptl_crystal_size_min 0.120
_refine_diff_density_max 0.901
_refine_diff_density_min -0.877
_refine_diff_density_rms 0.104
_refine_ls_extinction_method none
_refine_ls_goodness_of_fit_ref 1.059
_refine_ls_hydrogen_treatment constr
_refine_ls_matrix_type full
_refine_ls_number_parameters 720
_refine_ls_number_reflns 7499
_refine_ls_number_restraints 4
_refine_ls_restrained_S_all 1.059
_refine_ls_R_factor_all 0.1165
_refine_ls_R_factor_gt 0.0765
_refine_ls_shift/su_max 0.014
_refine_ls_shift/su_mean 0.000
_refine_ls_structure_factor_coef Fsqd
_refine_ls_weighting_details 'w=1/[\s^2^(Fo^2^)+(0.1143P)^2^+7.0817P] where P=(Fo^2^+2Fc^2^)/3'
_refine_ls_weighting_scheme calc
_refine_ls_wR_factor_gt 0.1922
_refine_ls_wR_factor_ref 0.2110
_reflns_Friedel_coverage 0.000
_reflns_number_gt 5191
_reflns_number_total 7499
_reflns_threshold_expression 'I > 2\s(I)'
_cod_data_source_file c9dt00675c2.cif
_cod_data_source_block Gross107
_cod_depositor_comments 'Adding full bibliography for 7049489--7049491.cif.'
_cod_database_code 7049490
_shelx_shelxl_version_number 2018/3
_shelx_space_group_comment
;
The symmetry employed for this shelxl refinement is uniquely defined
by the following loop, which should always be used as a source of
symmetry information in preference to the above space-group names.
They are only intended as comments.
;
_shelx_estimated_absorpt_t_min 0.863
_shelx_estimated_absorpt_t_max 0.947

loop_
_space_group_symop_operation_xyz
'x, y, z'
'-x, y+1/2, -z+1/2'
'-x, -y, -z'
'x, -y-1/2, z-1/2'

loop_
_atom_site_label
_atom_site_type_symbol
_atom_site_fract_x
_atom_site_fract_y
_atom_site_fract_z
_atom_site_U_iso_or_equiv
_atom_site_adp_type
_atom_site_occupancy
_atom_site_site_symmetry_order
_atom_site_calc_flag
_atom_site_refinement_flags_posn
_atom_site_refinement_flags_adp
Co1 Co 0.52235(6) 0.26419(4) 0.19110(3) 0.0297(2) Uani 1 1 d . .
F1 F 0.4163(4) 0.0416(3) 0.01847(19) 0.0908(15) Uani 1 1 d . .
F2 F 0.3112(5) -0.0190(4) -0.0929(2) 0.131(2) Uani 1 1 d . .
F3 F 0.1832(4) 0.0859(4) -0.18525(18) 0.115(2) Uani 1 1 d . .
F4 F 0.1603(6) 0.2484(4) -0.1655(2) 0.133(2) Uani 1 1 d . .
F5 F 0.2623(5) 0.3086(3) -0.05403(19) 0.1024(17) Uani 1 1 d . .
F6 F 0.2488(3) 0.0658(2) 0.2284(2) 0.0745(12) Uani 1 1 d . .
F7 F 0.0682(4) 0.0428(3) 0.2349(2) 0.0919(15) Uani 1 1 d . .
F8 F -0.0749(3) 0.1712(3) 0.20996(19) 0.0798(13) Uani 1 1 d . .
F9 F -0.0372(3) 0.3244(3) 0.1783(2) 0.0804(13) Uani 1 1 d . .
F10 F 0.1420(3) 0.3483(2) 0.17126(19) 0.0651(11) Uani 1 1 d . .
F11 F 0.7013(3) 0.4782(2) 0.38801(16) 0.0710(12) Uani 1 1 d . .
F12 F 0.8212(4) 0.5039(3) 0.50685(17) 0.0921(16) Uani 1 1 d . .
F13 F 0.9326(3) 0.3749(3) 0.58063(15) 0.0759(12) Uani 1 1 d . .
F14 F 0.9247(4) 0.2192(2) 0.53726(17) 0.0835(14) Uani 1 1 d . .
F15 F 0.8061(4) 0.1923(2) 0.41908(16) 0.0735(13) Uani 1 1 d . .
F16 F 0.9753(3) 0.3289(3) 0.41059(18) 0.0820(13) Uani 1 1 d . .
F17 F 0.9118(3) 0.4542(3) 0.38664(18) 0.0793(13) Uani 1 1 d . .
F18 F 1.0166(3) 0.4046(3) 0.35908(18) 0.0910(15) Uani 1 1 d . .
F19 F 0.5639(4) 0.1561(3) -0.01532(18) 0.0801(13) Uani 1 1 d . .
F20 F 0.6651(4) 0.2652(3) 0.00085(18) 0.0888(15) Uani 1 1 d . .
F21 F 0.4889(4) 0.2771(3) -0.04384(17) 0.0728(12) Uani 1 1 d . .
N1 N 0.3785(3) 0.2247(3) 0.13408(18) 0.0316(10) Uani 1 1 d . .
N2 N 0.4978(3) 0.2690(3) 0.25431(19) 0.0301(10) Uani 1 1 d . .
N3 N 0.6678(3) 0.3037(3) 0.24107(19) 0.0332(11) Uani 1 1 d . .
N4 N 0.5632(4) 0.2635(3) 0.13483(19) 0.0339(11) Uani 1 1 d . .
N5 N 0.5778(4) 0.1453(3) 0.21172(18) 0.0334(11) Uani 1 1 d . .
N6 N 0.4710(4) 0.3843(3) 0.1688(2) 0.0471(10) Uani 1 1 d . .
C1 C 0.4003(5) 0.2100(3) 0.0480(2) 0.0371(14) Uani 1 1 d . .
C2 C 0.3383(5) 0.2063(3) 0.0751(2) 0.0339(13) Uani 1 1 d . .
C3 C 0.2248(5) 0.1829(3) 0.0474(3) 0.0400(14) Uani 1 1 d . .
H3 H 0.177226 0.167134 0.007180 0.048 Uiso 1 1 calc R U
C4 C 0.1971(5) 0.1870(4) 0.0884(2) 0.0423(15) Uani 1 1 d . .
H4 H 0.126529 0.175180 0.082102 0.051 Uiso 1 1 calc R U
C5 C 0.2939(4) 0.2125(3) 0.1434(2) 0.0349(13) Uani 1 1 d . .
C6 C 0.3036(4) 0.2227(3) 0.1982(2) 0.0324(13) Uani 1 1 d . .
C7 C 0.4006(4) 0.2488(3) 0.2507(2) 0.0310(12) Uani 1 1 d . .
C8 C 0.4159(5) 0.2584(3) 0.3079(2) 0.0353(13) Uani 1 1 d . .
H8 H 0.362353 0.248371 0.318010 0.042 Uiso 1 1 calc R U
C9 C 0.5214(4) 0.2846(3) 0.3450(2) 0.0341(13) Uani 1 1 d . .
H9 H 0.554813 0.296183 0.385959 0.041 Uiso 1 1 calc R U
C10 C 0.5740(4) 0.2918(3) 0.3121(2) 0.0309(12) Uani 1 1 d . .
C11 C 0.6833(4) 0.3180(3) 0.3343(2) 0.0337(13) Uani 1 1 d . .
C12 C 0.7308(4) 0.3254(3) 0.2998(2) 0.0340(13) Uani 1 1 d . .
C13 C 0.8375(5) 0.3504(4) 0.3112(3) 0.0433(15) Uani 1 1 d . .
C14 C 0.8342(5) 0.3427(4) 0.2582(3) 0.0476(16) Uani 1 1 d . .
H14 H 0.892291 0.355492 0.252056 0.057 Uiso 1 1 calc R U
C15 C 0.7291(5) 0.3125(4) 0.2158(2) 0.0391(14) Uani 1 1 d . .
C16 C 0.6686(5) 0.2880(4) 0.1546(3) 0.0406(14) Uani 1 1 d . .
C17 C 0.6868(5) 0.2811(4) 0.1080(3) 0.0494(16) Uani 1 1 d . .
H17 H 0.752878 0.294650 0.109385 0.059 Uiso 1 1 calc R U
C18 C 0.5902(5) 0.2508(4) 0.0597(3) 0.0435(15) Uani 1 1 d . .
C19 C 0.5110(5) 0.2392(3) 0.0772(2) 0.0352(13) Uani 1 1 d . .
C20 C 0.3435(5) 0.1776(4) -0.0143(2) 0.0396(14) Uani 1 1 d . .
C21 C 0.3534(6) 0.0948(4) -0.0266(3) 0.0573(18) Uani 1 1 d . .
C22 C 0.3022(7) 0.0630(5) -0.0825(4) 0.079(2) Uani 1 1 d . .
C23 C 0.2369(6) 0.1152(7) -0.1298(3) 0.076(2) Uani 1 1 d . .
C24 C 0.2244(7) 0.1969(6) -0.1197(3) 0.077(2) Uani 1 1 d . .
C25 C 0.2765(6) 0.2270(5) -0.0624(3) 0.0584(18) Uani 1 1 d . .
C26 C 0.2028(4) 0.2088(3) 0.2009(2) 0.0363(14) Uani 1 1 d . .
C27 C 0.1800(5) 0.1313(4) 0.2164(3) 0.0475(16) Uani 1 1 d . .
C28 C 0.0871(5) 0.1188(4) 0.2193(3) 0.0522(17) Uani 1 1 d . .
C29 C 0.0152(5) 0.1835(5) 0.2072(3) 0.0514(17) Uani 1 1 d . .
C30 C 0.0344(5) 0.2605(4) 0.1909(3) 0.0500(17) Uani 1 1 d . .
C31 C 0.1267(5) 0.2720(4) 0.1877(3) 0.0416(14) Uani 1 1 d . .
C32 C 0.7528(4) 0.3349(3) 0.4003(2) 0.0355(13) Uani 1 1 d . .
C33 C 0.7561(5) 0.4131(4) 0.4240(2) 0.0431(15) Uani 1 1 d . .
C34 C 0.8177(5) 0.4273(4) 0.4847(3) 0.0518(17) Uani 1 1 d . .
C35 C 0.8741(5) 0.3618(4) 0.5217(2) 0.0486(16) Uani 1 1 d . .
C36 C 0.8707(5) 0.2831(4) 0.5004(3) 0.0490(16) Uani 1 1 d . .
C37 C 0.8094(5) 0.2705(4) 0.4398(3) 0.0449(15) Uani 1 1 d . .
C38 C 0.5332(6) 0.0814(4) 0.1724(4) 0.071(2) Uani 1 1 d . .
H38 H 0.470946 0.093439 0.134217 0.085 Uiso 1 1 calc R U
C39 C 0.5728(7) -0.0008(4) 0.1843(4) 0.082(2) Uani 1 1 d . .
H39 H 0.537385 -0.043385 0.154895 0.098 Uiso 1 1 calc R U
C40 C 0.6585(6) -0.0198(4) 0.2359(3) 0.0605(19) Uani 1 1 d . .
H40 H 0.686179 -0.076049 0.244018 0.073 Uiso 1 1 calc R U
C41 C 0.7093(7) 0.0419(5) 0.2789(4) 0.089(3) Uani 1 1 d . .
H41 H 0.772314 0.029177 0.316667 0.106 Uiso 1 1 calc R U
C42 C 0.6655(6) 0.1230(4) 0.2654(3) 0.072(2) Uani 1 1 d . .
H42 H 0.698636 0.165163 0.295257 0.087 Uiso 1 1 calc R U
C43 C 0.5216(6) 0.4475(4) 0.2075(4) 0.067(2) Uani 1 1 d . .
H43 H 0.576748 0.434248 0.247291 0.080 Uiso 1 1 calc R U
C44 C 0.4965(6) 0.5310(4) 0.1916(4) 0.079(2) Uani 1 1 d . .
H44 H 0.536234 0.574347 0.219752 0.095 Uiso 1 1 calc R U
C45 C 0.4155(7) 0.5516(4) 0.1360(4) 0.073(2) Uani 1 1 d . .
H45 H 0.395912 0.609129 0.125127 0.088 Uiso 1 1 calc R U
C46 C 0.3628(8) 0.4891(5) 0.0961(4) 0.091(3) Uani 1 1 d . .
H46 H 0.305530 0.501915 0.056679 0.110 Uiso 1 1 calc R U
C47 C 0.3938(5) 0.4055(4) 0.1137(3) 0.0471(10) Uani 1 1 d . .
H47 H 0.358446 0.361885 0.085116 0.057 Uiso 1 1 calc R U
C57 C 0.5758(5) 0.2373(5) 0.0009(3) 0.0528(17) Uani 1 1 d . .
C58 C 0.9338(5) 0.3838(5) 0.3667(3) 0.0601(19) Uani 1 1 d . .
C48 C 1.4606(14) 0.0005(15) 0.4698(8) 0.300(11) Uani 1 1 d D .
H48A H 1.477712 -0.049270 0.453483 0.359 Uiso 1 1 calc R U
H48B H 1.478259 0.050791 0.454246 0.359 Uiso 1 1 calc R U
C49 C 1.3374(14) 0.0008(13) 0.4401(6) 0.300(11) Uani 1 1 d D .
H49A H 1.309754 -0.055511 0.442645 0.359 Uiso 1 1 calc R U
H49B H 1.313148 0.043623 0.457913 0.359 Uiso 1 1 calc R U
C50 C 1.298(2) 0.0228(10) 0.3772(7) 0.300(11) Uani 1 1 d D .
H50A H 1.289956 0.084318 0.372031 0.449 Uiso 1 1 calc R U
H50B H 1.227097 -0.004562 0.350646 0.449 Uiso 1 1 calc R U
H50C H 1.352433 0.003089 0.367915 0.449 Uiso 1 1 calc R U
C51 C 0.9843(15) 0.010(2) 0.4656(10) 0.408(14) Uani 1 1 d D .
H51A H 0.964453 -0.045245 0.444699 0.489 Uiso 1 1 calc R U
H51B H 0.916143 0.044336 0.446483 0.489 Uiso 1 1 calc R U
C52 C 1.0623(16) 0.052(2) 0.4520(8) 0.408(14) Uani 1 1 d D .
H52A H 1.121597 0.011348 0.460731 0.489 Uiso 1 1 calc R U
H52B H 1.097187 0.100191 0.479759 0.489 Uiso 1 1 calc R U
C53 C 1.0165(17) 0.085(2) 0.3905(8) 0.408(14) Uani 1 1 d D .
H53A H 1.053059 0.138597 0.392334 0.612 Uiso 1 1 calc R U
H53B H 0.937020 0.094757 0.371451 0.612 Uiso 1 1 calc R U
H53C H 1.029685 0.043717 0.367575 0.612 Uiso 1 1 calc R U

loop_
_atom_site_aniso_label
_atom_site_aniso_U_11
_atom_site_aniso_U_22
_atom_site_aniso_U_33
_atom_site_aniso_U_23
_atom_site_aniso_U_13
_atom_site_aniso_U_12
Co1 0.0241(4) 0.0375(4) 0.0225(4) -0.0018(3) 0.0091(3) 0.0009(3)
F1 0.114(4) 0.064(3) 0.058(3) -0.009(2) 0.020(3) 0.025(3)
F2 0.141(5) 0.116(4) 0.096(4) -0.063(3) 0.036(4) 0.008(4)
F3 0.083(3) 0.211(6) 0.038(3) -0.054(3) 0.023(3) -0.023(4)
F4 0.146(5) 0.165(5) 0.030(3) 0.022(3) 0.008(3) 0.014(4)
F5 0.134(5) 0.075(3) 0.050(3) 0.019(2) 0.016(3) 0.024(3)
F6 0.056(3) 0.065(2) 0.110(4) 0.028(2) 0.049(3) 0.015(2)
F7 0.075(3) 0.098(3) 0.118(4) 0.033(3) 0.061(3) -0.008(2)
F8 0.044(2) 0.130(4) 0.079(3) -0.005(3) 0.042(2) -0.013(2)
F9 0.048(2) 0.090(3) 0.108(4) -0.015(3) 0.044(3) 0.007(2)
F10 0.048(2) 0.048(2) 0.098(3) -0.003(2) 0.039(2) -0.0009(17)
F11 0.078(3) 0.052(2) 0.042(2) -0.0021(17) 0.004(2) 0.0176(19)
F12 0.117(4) 0.068(3) 0.045(3) -0.025(2) 0.012(3) 0.013(2)
F13 0.077(3) 0.095(3) 0.026(2) -0.0046(19) 0.007(2) -0.003(2)
F14 0.092(3) 0.069(3) 0.038(2) 0.0170(19) 0.000(2) 0.004(2)
F15 0.086(3) 0.044(2) 0.048(2) -0.0010(17) 0.007(2) 0.0093(19)
F16 0.041(2) 0.129(4) 0.046(3) 0.011(2) 0.002(2) -0.004(2)
F17 0.069(3) 0.104(3) 0.060(3) -0.038(2) 0.030(2) -0.035(2)
F18 0.039(2) 0.173(5) 0.052(3) -0.029(3) 0.018(2) -0.041(3)
F19 0.096(3) 0.099(3) 0.058(3) -0.014(2) 0.049(3) 0.009(3)
F20 0.062(3) 0.170(5) 0.051(3) -0.024(3) 0.041(2) -0.027(3)
F21 0.071(3) 0.110(3) 0.038(2) 0.009(2) 0.029(2) 0.008(2)
N1 0.027(3) 0.038(2) 0.023(2) -0.0024(19) 0.009(2) -0.0003(19)
N2 0.027(2) 0.035(2) 0.026(2) -0.0042(19) 0.013(2) -0.0001(19)
N3 0.024(2) 0.043(3) 0.028(3) -0.001(2) 0.011(2) 0.0021(19)
N4 0.025(3) 0.047(3) 0.025(3) 0.000(2) 0.011(2) 0.002(2)
N5 0.031(3) 0.039(3) 0.021(2) -0.001(2) 0.008(2) 0.002(2)
N6 0.043(2) 0.048(2) 0.039(2) -0.0017(18) 0.0136(19) 0.0019(18)
C1 0.039(3) 0.041(3) 0.024(3) 0.001(2) 0.012(3) 0.003(3)
C2 0.035(3) 0.038(3) 0.023(3) -0.002(2) 0.011(3) 0.001(2)
C3 0.030(3) 0.053(4) 0.029(3) -0.005(3) 0.011(3) -0.005(3)
C4 0.029(3) 0.059(4) 0.034(3) -0.008(3) 0.014(3) -0.004(3)
C5 0.028(3) 0.037(3) 0.035(3) -0.006(2) 0.013(3) -0.001(2)
C6 0.029(3) 0.036(3) 0.033(3) -0.001(2) 0.017(3) 0.001(2)
C7 0.028(3) 0.032(3) 0.033(3) 0.001(2) 0.016(3) 0.002(2)
C8 0.034(3) 0.042(3) 0.032(3) -0.001(2) 0.018(3) -0.002(2)
C9 0.036(3) 0.039(3) 0.022(3) 0.000(2) 0.012(3) -0.001(2)
C10 0.029(3) 0.037(3) 0.020(3) -0.002(2) 0.009(3) 0.000(2)
C11 0.031(3) 0.036(3) 0.024(3) -0.001(2) 0.008(3) -0.003(2)
C12 0.026(3) 0.046(3) 0.020(3) -0.003(2) 0.005(3) 0.001(2)
C13 0.031(3) 0.059(4) 0.033(4) -0.005(3) 0.013(3) -0.004(3)
C14 0.026(3) 0.072(4) 0.038(4) -0.010(3) 0.012(3) -0.007(3)
C15 0.028(3) 0.054(4) 0.032(3) -0.004(3) 0.014(3) 0.003(3)
C16 0.028(3) 0.060(4) 0.034(3) -0.002(3) 0.017(3) 0.000(3)
C17 0.034(4) 0.079(5) 0.041(4) -0.006(3) 0.024(3) -0.001(3)
C18 0.036(3) 0.065(4) 0.033(3) -0.005(3) 0.021(3) -0.002(3)
C19 0.031(3) 0.047(3) 0.024(3) 0.002(2) 0.012(3) 0.003(3)
C20 0.033(3) 0.061(4) 0.024(3) -0.005(3) 0.014(3) -0.008(3)
C21 0.054(4) 0.066(5) 0.039(4) -0.014(3) 0.016(4) 0.001(3)
C22 0.076(6) 0.090(6) 0.057(5) -0.033(5) 0.027(5) -0.006(5)
C23 0.055(5) 0.134(8) 0.034(5) -0.035(5) 0.020(4) -0.024(5)
C24 0.069(5) 0.123(7) 0.020(4) 0.012(4) 0.012(4) 0.001(5)
C25 0.061(5) 0.069(5) 0.033(4) 0.005(3) 0.017(4) -0.002(4)
C26 0.026(3) 0.050(4) 0.030(3) -0.008(2) 0.013(3) -0.008(3)
C27 0.033(4) 0.063(4) 0.040(4) 0.000(3) 0.015(3) 0.002(3)
C28 0.046(4) 0.068(4) 0.044(4) 0.001(3) 0.025(3) -0.015(3)
C29 0.031(4) 0.087(5) 0.040(4) -0.012(3) 0.022(3) -0.007(3)
C30 0.025(3) 0.066(4) 0.054(4) -0.013(3) 0.018(3) 0.004(3)
C31 0.032(3) 0.043(3) 0.044(4) -0.012(3) 0.016(3) -0.005(3)
C32 0.028(3) 0.047(3) 0.026(3) -0.002(3) 0.010(3) -0.003(2)
C33 0.040(4) 0.045(4) 0.030(3) 0.001(3) 0.008(3) 0.005(3)
C34 0.053(4) 0.059(4) 0.032(4) -0.012(3) 0.016(3) -0.001(3)
C35 0.042(4) 0.069(4) 0.017(3) 0.000(3) 0.004(3) -0.004(3)
C36 0.042(4) 0.053(4) 0.032(4) 0.014(3) 0.006(3) 0.006(3)
C37 0.041(4) 0.044(4) 0.035(4) -0.001(3) 0.011(3) -0.002(3)
C38 0.057(5) 0.057(5) 0.071(5) -0.002(4) 0.016(4) 0.004(4)
C39 0.081(6) 0.046(4) 0.093(7) -0.007(4) 0.029(6) 0.002(4)
C40 0.065(5) 0.040(4) 0.065(5) 0.005(3) 0.027(4) 0.017(3)
C41 0.069(6) 0.070(5) 0.091(7) 0.006(5) 0.018(5) 0.013(4)
C42 0.067(5) 0.054(4) 0.069(5) 0.008(4) 0.017(4) 0.010(4)
C43 0.046(4) 0.055(4) 0.075(5) -0.015(4) 0.015(4) -0.001(3)
C44 0.058(5) 0.045(4) 0.108(7) -0.009(4) 0.027(5) -0.002(3)
C45 0.094(6) 0.042(4) 0.067(5) 0.009(4) 0.032(5) 0.006(4)
C46 0.103(7) 0.062(5) 0.066(6) 0.012(4) 0.015(5) 0.014(5)
C47 0.043(2) 0.048(2) 0.039(2) -0.0017(18) 0.0136(19) 0.0019(18)
C57 0.042(4) 0.080(5) 0.044(4) -0.005(3) 0.027(4) 0.001(3)
C58 0.029(4) 0.103(6) 0.043(4) -0.007(4) 0.015(3) -0.009(4)
C48 0.57(4) 0.130(6) 0.31(2) 0.015(12) 0.31(3) 0.072(15)
C49 0.57(4) 0.130(6) 0.31(2) 0.015(12) 0.31(3) 0.072(15)
C50 0.57(4) 0.130(6) 0.31(2) 0.015(12) 0.31(3) 0.072(15)
C51 0.122(13) 0.48(3) 0.42(3) 0.07(2) 0.007(16) 0.031(14)
C52 0.122(13) 0.48(3) 0.42(3) 0.07(2) 0.007(16) 0.031(14)
C53 0.122(13) 0.48(3) 0.42(3) 0.07(2) 0.007(16) 0.031(14)

loop_
_atom_type_symbol
_atom_type_description
_atom_type_scat_dispersion_real
_atom_type_scat_dispersion_imag
_atom_type_scat_source
C C 0.0033 0.0016 'International Tables Vol C Tables 4.2.6.8 and 6.1.1.4'
H H 0.0000 0.0000 'International Tables Vol C Tables 4.2.6.8 and 6.1.1.4'
Co Co 0.3494 0.9721 'International Tables Vol C Tables 4.2.6.8 and 6.1.1.4'
F F 0.0171 0.0103 'International Tables Vol C Tables 4.2.6.8 and 6.1.1.4'
N N 0.0061 0.0033 'International Tables Vol C Tables 4.2.6.8 and 6.1.1.4'

loop_
_geom_angle_atom_site_label_1
_geom_angle_atom_site_label_2
_geom_angle_atom_site_label_3
_geom_angle
_geom_angle_site_symmetry_1
_geom_angle_site_symmetry_3
N4 Co1 N3 82.70(19) . .
N4 Co1 N2 173.46(18) . .
N3 Co1 N2 90.77(19) . .
N4 Co1 N1 91.23(19) . .
N3 Co1 N1 173.92(19) . .
N2 Co1 N1 95.30(18) . .
N4 Co1 N5 88.17(18) . .
N3 Co1 N5 89.38(18) . .
N2 Co1 N5 91.52(18) . .
N1 Co1 N5 90.81(18) . .
N4 Co1 N6 89.4(2) . .
N3 Co1 N6 89.38(19) . .
N2 Co1 N6 90.79(19) . .
N1 Co1 N6 90.18(19) . .
N5 Co1 N6 177.4(2) . .
C5 N1 C2 107.6(4) . .
C5 N1 Co1 125.8(4) . .
C2 N1 Co1 126.6(4) . .
C7 N2 C10 107.9(4) . .
C7 N2 Co1 125.7(3) . .
C10 N2 Co1 126.4(4) . .
C15 N3 C12 109.5(4) . .
C15 N3 Co1 116.2(4) . .
C12 N3 Co1 134.4(4) . .
C19 N4 C16 110.3(5) . .
C19 N4 Co1 133.6(4) . .
C16 N4 Co1 116.0(4) . .
C38 N5 C42 114.6(5) . .
C38 N5 Co1 122.4(4) . .
C42 N5 Co1 123.0(4) . .
C47 N6 C43 117.1(5) . .
C47 N6 Co1 121.6(4) . .
C43 N6 Co1 120.9(4) . .
C2 C1 C19 123.6(5) . .
C2 C1 C20 115.7(5) . .
C19 C1 C20 120.7(5) . .
N1 C2 C1 125.2(5) . .
N1 C2 C3 108.2(5) . .
C1 C2 C3 126.6(5) . .
C4 C3 C2 108.2(5) . .
C4 C3 H3 125.9 . .
C2 C3 H3 125.9 . .
C3 C4 C5 107.7(5) . .
C3 C4 H4 126.2 . .
C5 C4 H4 126.2 . .
N1 C5 C6 124.3(5) . .
N1 C5 C4 108.4(5) . .
C6 C5 C4 127.3(5) . .
C5 C6 C7 124.7(5) . .
C5 C6 C26 117.9(5) . .
C7 C6 C26 117.3(5) . .
N2 C7 C6 124.1(5) . .
N2 C7 C8 108.8(5) . .
C6 C7 C8 127.1(5) . .
C9 C8 C7 106.9(5) . .
C9 C8 H8 126.5 . .
C7 C8 H8 126.5 . .
C8 C9 C10 108.7(5) . .
C8 C9 H9 125.7 . .
C10 C9 H9 125.7 . .
N2 C10 C11 126.0(5) . .
N2 C10 C9 107.6(5) . .
C11 C10 C9 126.3(5) . .
C12 C11 C10 124.2(5) . .
C12 C11 C32 119.8(5) . .
C10 C11 C32 115.9(5) . .
N3 C12 C11 118.2(5) . .
N3 C12 C13 106.7(5) . .
C11 C12 C13 135.0(5) . .
C14 C13 C12 107.4(5) . .
C14 C13 C58 123.8(6) . .
C12 C13 C58 128.7(5) . .
C13 C14 C15 107.1(5) . .
C13 C14 H14 126.5 . .
C15 C14 H14 126.5 . .
N3 C15 C14 109.3(5) . .
N3 C15 C16 112.0(5) . .
C14 C15 C16 138.7(6) . .
N4 C16 C17 108.8(5) . .
N4 C16 C15 113.1(5) . .
C17 C16 C15 138.1(5) . .
C18 C17 C16 106.8(5) . .
C18 C17 H17 126.6 . .
C16 C17 H17 126.6 . .
C17 C18 C19 108.0(5) . .
C17 C18 C57 122.9(6) . .
C19 C18 C57 129.0(5) . .
N4 C19 C1 119.6(5) . .
N4 C19 C18 106.0(5) . .
C1 C19 C18 134.4(5) . .
C25 C20 C21 115.4(6) . .
C25 C20 C1 122.8(6) . .
C21 C20 C1 121.7(5) . .
F1 C21 C22 117.7(7) . .
F1 C21 C20 119.1(5) . .
C22 C21 C20 123.3(7) . .
F2 C22 C21 121.6(8) . .
F2 C22 C23 118.9(7) . .
C21 C22 C23 119.5(8) . .
F3 C23 C24 119.5(9) . .
F3 C23 C22 121.2(9) . .
C24 C23 C22 119.2(6) . .
F4 C24 C23 119.8(7) . .
F4 C24 C25 120.3(8) . .
C23 C24 C25 119.9(7) . .
F5 C25 C20 119.0(6) . .
F5 C25 C24 118.3(7) . .
C20 C25 C24 122.7(7) . .
C31 C26 C27 115.9(5) . .
C31 C26 C6 122.1(5) . .
C27 C26 C6 122.0(5) . .
F6 C27 C28 118.6(6) . .
F6 C27 C26 119.5(5) . .
C28 C27 C26 121.9(6) . .
F7 C28 C29 119.5(6) . .
F7 C28 C27 120.1(6) . .
C29 C28 C27 120.4(6) . .
F8 C29 C28 120.3(6) . .
F8 C29 C30 120.5(6) . .
C28 C29 C30 119.2(6) . .
F9 C30 C29 119.5(6) . .
F9 C30 C31 120.7(6) . .
C29 C30 C31 119.8(6) . .
F10 C31 C26 119.4(5) . .
F10 C31 C30 117.8(5) . .
C26 C31 C30 122.8(6) . .
C33 C32 C37 116.6(5) . .
C33 C32 C11 122.2(5) . .
C37 C32 C11 121.0(5) . .
F11 C33 C32 119.7(5) . .
F11 C33 C34 118.5(5) . .
C32 C33 C34 121.7(5) . .
F12 C34 C35 120.0(5) . .
F12 C34 C33 120.9(6) . .
C35 C34 C33 119.1(5) . .
F13 C35 C36 119.4(6) . .
F13 C35 C34 119.4(6) . .
C36 C35 C34 121.2(5) . .
F14 C36 C35 120.5(6) . .
F14 C36 C37 120.8(6) . .
C35 C36 C37 118.7(5) . .
F15 C37 C32 119.0(5) . .
F15 C37 C36 118.3(5) . .
C32 C37 C36 122.6(5) . .
N5 C38 C39 123.9(7) . .
N5 C38 H38 118.1 . .
C39 C38 H38 118.1 . .
C40 C39 C38 120.0(7) . .
C40 C39 H39 120.0 . .
C38 C39 H39 120.0 . .
C39 C40 C41 120.0(7) . .
C39 C40 H40 120.0 . .
C41 C40 H40 120.0 . .
C40 C41 C42 118.0(8) . .
C40 C41 H41 121.0 . .
C42 C41 H41 121.0 . .
N5 C42 C41 123.5(7) . .
N5 C42 H42 118.3 . .
C41 C42 H42 118.3 . .
N6 C43 C44 122.2(7) . .
N6 C43 H43 118.9 . .
C44 C43 H43 118.9 . .
C45 C44 C43 120.1(7) . .
C45 C44 H44 119.9 . .
C43 C44 H44 119.9 . .
C44 C45 C46 118.9(7) . .
C44 C45 H45 120.5 . .
C46 C45 H45 120.5 . .
C45 C46 C47 118.9(7) . .
C45 C46 H46 120.6 . .
C47 C46 H46 120.6 . .
N6 C47 C46 122.7(6) . .
N6 C47 H47 118.6 . .
C46 C47 H47 118.6 . .
F19 C57 F21 105.3(5) . .
F19 C57 F20 105.7(5) . .
F21 C57 F20 106.1(5) . .
F19 C57 C18 113.7(6) . .
F21 C57 C18 114.7(5) . .
F20 C57 C18 110.7(5) . .
F16 C58 F17 106.4(6) . .
F16 C58 F18 106.1(6) . .
F17 C58 F18 105.5(6) . .
F16 C58 C13 113.3(6) . .
F17 C58 C13 113.7(6) . .
F18 C58 C13 111.2(6) . .
C48 C48 C49 128(2) 3_856 .
C48 C48 H48A 105.3 3_856 .
C49 C48 H48A 105.3 . .
C48 C48 H48B 105.3 3_856 .
C49 C48 H48B 105.3 . .
H48A C48 H48B 106.0 . .
C50 C49 C48 103.2(18) . .
C50 C49 H49A 111.1 . .
C48 C49 H49A 111.1 . .
C50 C49 H49B 111.1 . .
C48 C49 H49B 111.1 . .
H49A C49 H49B 109.1 . .
C49 C50 H50A 109.5 . .
C49 C50 H50B 109.5 . .
H50A C50 H50B 109.5 . .
C49 C50 H50C 109.5 . .
H50A C50 H50C 109.5 . .
H50B C50 H50C 109.5 . .
C52 C51 C51 123(2) . 3_756
C52 C51 H51A 106.5 . .
C51 C51 H51A 106.5 3_756 .
C52 C51 H51B 106.5 . .
C51 C51 H51B 106.5 3_756 .
H51A C51 H51B 106.5 . .
C51 C52 C53 118.1(19) . .
C51 C52 H52A 107.8 . .
C53 C52 H52A 107.8 . .
C51 C52 H52B 107.8 . .
C53 C52 H52B 107.8 . .
H52A C52 H52B 107.1 . .
C52 C53 H53A 109.5 . .
C52 C53 H53B 109.5 . .
H53A C53 H53B 109.5 . .
C52 C53 H53C 109.5 . .
H53A C53 H53C 109.5 . .
H53B C53 H53C 109.5 . .

loop_
_geom_bond_atom_site_label_1
_geom_bond_atom_site_label_2
_geom_bond_distance
_geom_bond_site_symmetry_2
Co1 N4 1.877(4) .
Co1 N3 1.883(4) .
Co1 N2 1.897(4) .
Co1 N1 1.900(4) .
Co1 N5 1.999(4) .
Co1 N6 2.007(5) .
F1 C21 1.345(8) .
F2 C22 1.345(9) .
F3 C23 1.336(8) .
F4 C24 1.343(9) .
F5 C25 1.342(8) .
F6 C27 1.345(7) .
F7 C28 1.344(7) .
F8 C29 1.342(7) .
F9 C30 1.347(7) .
F10 C31 1.340(7) .
F11 C33 1.340(6) .
F12 C34 1.335(7) .
F13 C35 1.348(6) .
F14 C36 1.332(7) .
F15 C37 1.345(7) .
F16 C58 1.318(8) .
F17 C58 1.341(8) .
F18 C58 1.343(8) .
F19 C57 1.336(8) .
F20 C57 1.351(8) .
F21 C57 1.338(8) .
N1 C5 1.373(7) .
N1 C2 1.390(7) .
N2 C7 1.378(7) .
N2 C10 1.381(7) .
N3 C15 1.368(7) .
N3 C12 1.373(7) .
N4 C19 1.360(7) .
N4 C16 1.362(7) .
N5 C38 1.348(8) .
N5 C42 1.356(8) .
N6 C47 1.331(7) .
N6 C43 1.340(8) .
C1 C2 1.410(8) .
C1 C19 1.420(8) .
C1 C20 1.500(8) .
C2 C3 1.429(8) .
C3 C4 1.346(8) .
C3 H3 0.9500 .
C4 C5 1.441(8) .
C4 H4 0.9500 .
C5 C6 1.400(8) .
C6 C7 1.412(7) .
C6 C26 1.496(8) .
C7 C8 1.430(8) .
C8 C9 1.357(8) .
C8 H8 0.9500 .
C9 C10 1.431(8) .
C9 H9 0.9500 .
C10 C11 1.408(7) .
C11 C12 1.407(8) .
C11 C32 1.517(7) .
C12 C13 1.444(8) .
C13 C14 1.394(8) .
C13 C58 1.484(9) .
C14 C15 1.400(8) .
C14 H14 0.9500 .
C15 C16 1.437(8) .
C16 C17 1.402(8) .
C17 C18 1.381(8) .
C17 H17 0.9500 .
C18 C19 1.446(8) .
C18 C57 1.485(9) .
C20 C25 1.367(9) .
C20 C21 1.374(8) .
C21 C22 1.362(9) .
C22 C23 1.375(12) .
C23 C24 1.350(11) .
C24 C25 1.381(10) .
C26 C31 1.379(8) .
C26 C27 1.386(8) .
C27 C28 1.383(9) .
C28 C29 1.363(9) .
C29 C30 1.368(9) .
C30 C31 1.379(8) .
C32 C33 1.377(8) .
C32 C37 1.378(8) .
C33 C34 1.391(8) .
C34 C35 1.361(9) .
C35 C36 1.357(9) .
C36 C37 1.384(8) .
C38 C39 1.385(10) .
C38 H38 0.9500 .
C39 C40 1.302(10) .
C39 H39 0.9500 .
C40 C41 1.382(10) .
C40 H40 0.9500 .
C41 C42 1.388(10) .
C41 H41 0.9500 .
C42 H42 0.9500 .
C43 C44 1.374(10) .
C43 H43 0.9500 .
C44 C45 1.350(10) .
C44 H44 0.9500 .
C45 C46 1.351(10) .
C45 H45 0.9500 .
C46 C47 1.393(9) .
C46 H46 0.9500 .
C47 H47 0.9500 .
C48 C48 1.39(4) 3_856
C48 C49 1.5000(11) .
C48 H48A 0.9900 .
C48 H48B 0.9900 .
C49 C50 1.4999(11) .
C49 H49A 0.9900 .
C49 H49B 0.9900 .
C50 H50A 0.9800 .
C50 H50B 0.9800 .
C50 H50C 0.9800 .
C51 C52 1.5000(11) .
C51 C51 1.67(4) 3_756
C51 H51A 0.9900 .
C51 H51B 0.9900 .
C52 C53 1.5001(11) .
C52 H52A 0.9900 .
C52 H52B 0.9900 .
C53 H53A 0.9800 .
C53 H53B 0.9800 .
C53 H53C 0.9800 .
